data_8107324
loop_
_publ_author_name
'Yuan, Fei'
'Guo, Ya-Fei'
'Ma, Jun-Ying'
'Guo, Ke-Wen'
'Xu, Zhi-Cong'

_publ_section_title
;
 Crystal structure of
 (E)-3-((4-chlorophenyl)thio)-4-hydroxypent-3-en-2-one, C11H11ClO2S
;
_journal_issue 6
_journal_name_full 'Zeitschrift f\"ur Kristallographie - New Crystal Structures'
_journal_page_first 1163
_journal_page_last 1165
_journal_paper_doi 10.1515/ncrs-2022-0465
_journal_volume 237
_journal_year 2022
_chemical_formula_moiety 'C11 H11 Cl O2 S'
_chemical_formula_sum 'C11 H11 Cl O2 S'
_chemical_formula_weight 242.71
_space_group_crystal_system orthorhombic
_space_group_IT_number 19
_space_group_name_Hall 'P 2ac 2ab'
_space_group_name_H-M_alt 'P 21 21 21'
_atom_sites_solution_hydrogens mixed
_atom_sites_solution_primary dual
_cell_angle_alpha 90
_cell_angle_beta 90
_cell_angle_gamma 90
_cell_formula_units_Z 4
_cell_length_a 5.7516(7)
_cell_length_b 7.4097(12)
_cell_length_c 27.461(3)
_cell_measurement_reflns_used 995
_cell_measurement_temperature 293
_cell_measurement_theta_max 24.4400
_cell_measurement_theta_min 4.1660
_cell_volume 1170.3(3)
_computing_cell_refinement 'CrysAlisPro 1.171.40.53 (Rigaku OD, 2019)'
_computing_data_collection 'CrysAlisPro 1.171.40.53 (Rigaku OD, 2019)'
_computing_data_reduction 'CrysAlisPro 1.171.40.53 (Rigaku OD, 2019)'
_computing_molecular_graphics 'Olex2 1.3 (Dolomanov et al., 2009)'
_computing_publication_material 'Olex2 1.3 (Dolomanov et al., 2009)'
_computing_structure_refinement 'SHELXL 2014/7 (Sheldrick, 2015)'
_computing_structure_solution 'SHELXT 2014/5 (Sheldrick, 2014)'
_diffrn_ambient_temperature 293
_diffrn_detector 'CCD plate'
_diffrn_detector_area_resol_mean 8.0584
_diffrn_detector_type EosS2
_diffrn_measured_fraction_theta_full 0.997
_diffrn_measured_fraction_theta_max 0.856
_diffrn_measurement_details
;
List of Runs (angles in degrees, time in seconds):

  # Type    Start    End  Width  t~exp~   \w     \q     \k     \f   Frames
--------------------------------------------------------------------------
  1  \w     -5.00  47.00   1.00   10.00    --  -13.49  38.00  90.00   52
  2  \w     -3.00  77.00   1.00   10.00    --   14.89  38.00-180.00   80
;
_diffrn_measurement_device 'four-circle diffractometer'
_diffrn_measurement_device_type 'SuperNova, Single source at offset/far, EosS2'
_diffrn_measurement_method '\w scans'
_diffrn_orient_matrix_type 'CrysAlisPro convention (1999,Acta A55,543-557)'
_diffrn_orient_matrix_UB_11 0.0100581000
_diffrn_orient_matrix_UB_12 -0.0879131000
_diffrn_orient_matrix_UB_13 0.0101167000
_diffrn_orient_matrix_UB_21 -0.0215236000
_diffrn_orient_matrix_UB_22 0.0353110000
_diffrn_orient_matrix_UB_23 0.0235578000
_diffrn_orient_matrix_UB_31 -0.1210049000
_diffrn_orient_matrix_UB_32 -0.0137424000
_diffrn_orient_matrix_UB_33 -0.0033399000
_diffrn_radiation_monochromator mirror
_diffrn_radiation_probe x-ray
_diffrn_radiation_type 'Mo K\a'
_diffrn_radiation_wavelength 0.71073
_diffrn_reflns_av_R_equivalents 0.0197
_diffrn_reflns_av_unetI/netI 0.0503
_diffrn_reflns_Laue_measured_fraction_full 0.997
_diffrn_reflns_Laue_measured_fraction_max 0.856
_diffrn_reflns_limit_h_max 7
_diffrn_reflns_limit_h_min -6
_diffrn_reflns_limit_k_max 5
_diffrn_reflns_limit_k_min -9
_diffrn_reflns_limit_l_max 36
_diffrn_reflns_limit_l_min -33
_diffrn_reflns_number 3371
_diffrn_reflns_point_group_measured_fraction_full 0.944
_diffrn_reflns_point_group_measured_fraction_max 0.767
_diffrn_reflns_theta_full 25.242
_diffrn_reflns_theta_max 28.284
_diffrn_reflns_theta_min 3.538
_diffrn_source 'micro-focus sealed X-ray tube'
_diffrn_source_type 'SuperNova (Mo) X-ray Source'
_exptl_absorpt_coefficient_mu 0.481
_exptl_absorpt_correction_T_max 1.00000
_exptl_absorpt_correction_T_min 0.84536
_exptl_absorpt_correction_type multi-scan
_exptl_absorpt_process_details
;
CrysAlisPro 1.171.40.53 (Rigaku Oxford Diffraction, 2019)
Empirical absorption correction using spherical harmonics,
 implemented in SCALE3 ABSPACK scaling algorithm.
;
_exptl_crystal_colour colourless
_exptl_crystal_colour_primary colourless
_exptl_crystal_density_diffrn 1.377
_exptl_crystal_description block
_exptl_crystal_F_000 504
_exptl_crystal_size_max 0.28
_exptl_crystal_size_mid 0.26
_exptl_crystal_size_min 0.25
_refine_diff_density_max 0.154
_refine_diff_density_min -0.144
_refine_diff_density_rms 0.035
_refine_ls_abs_structure_details
;
 Flack x determined using 403 quotients [(I+)-(I-)]/[(I+)+(I-)]
 (Parsons, Flack and Wagner, Acta Cryst. B69 (2013) 249-259).
;
_refine_ls_abs_structure_Flack 0.18(7)
_refine_ls_extinction_coef .
_refine_ls_extinction_method none
_refine_ls_goodness_of_fit_ref 1.047
_refine_ls_hydrogen_treatment constr
_refine_ls_matrix_type full
_refine_ls_number_parameters 138
_refine_ls_number_reflns 2238
_refine_ls_number_restraints 0
_refine_ls_restrained_S_all 1.047
_refine_ls_R_factor_all 0.0825
_refine_ls_R_factor_gt 0.0564
_refine_ls_shift/su_max 0.000
_refine_ls_shift/su_mean 0.000
_refine_ls_structure_factor_coef Fsqd
_refine_ls_weighting_details 'w=1/[\s^2^(Fo^2^)+(0.0279P)^2^+0.2195P] where P=(Fo^2^+2Fc^2^)/3'
_refine_ls_weighting_scheme calc
_refine_ls_wR_factor_gt 0.0877
_refine_ls_wR_factor_ref 0.0990
_reflns_Friedel_coverage 0.516
_reflns_Friedel_fraction_full 0.865
_reflns_Friedel_fraction_max 0.640
_reflns_number_gt 1609
_reflns_number_total 2238
_reflns_threshold_expression 'I > 2\s(I)'
_cod_data_source_file suppl_j_ncrs-2022-0465_suppl.cif
_cod_data_source_block 4-cl
_cod_database_code 8107324
_shelx_space_group_comment
;
The symmetry employed for this shelxl refinement is uniquely defined
by the following loop, which should always be used as a source of
symmetry information in preference to the above space-group names.
They are only intended as comments.
;
_reflns_odcompleteness_completeness 99.46
_reflns_odcompleteness_iscentric 1
_reflns_odcompleteness_theta 25.30
_olex2_refinement_description
;
1. Fixed Uiso
 At 1.2 times of:
  All C(H) groups
 At 1.5 times of:
  All C(H,H,H) groups, All O(H) groups
2.a Riding coordinates:
 O2(H2)
2.b Aromatic/amide H refined with riding coordinates:
 C2(H2A), C3(H3), C5(H5), C6(H6)
2.c Idealised Me refined as rotating group:
 C7(H7A,H7B,H7C), C11(H11A,H11B,H11C)
;
_olex2_submission_special_instructions 'No special instructions were received'
_oxdiff_exptl_absorpt_empirical_details
;
Empirical correction (ABSPACK) includes:
- Absorption correction using spherical harmonics
- Frame scaling
;
_oxdiff_exptl_absorpt_empirical_full_max 1.231
_oxdiff_exptl_absorpt_empirical_full_min 0.670

loop_
_space_group_symop_operation_xyz
'x, y, z'
'-x+1/2, -y, z+1/2'
'-x, y+1/2, -z+1/2'
'x+1/2, -y+1/2, -z'

loop_
_atom_site_label
_atom_site_type_symbol
_atom_site_fract_x
_atom_site_fract_y
_atom_site_fract_z
_atom_site_U_iso_or_equiv
_atom_site_adp_type
_atom_site_occupancy
_atom_site_site_symmetry_order
_atom_site_calc_flag
_atom_site_refinement_flags_posn
_atom_site_refinement_flags_adp
_atom_site_refinement_flags_occupancy
_atom_site_disorder_assembly
_atom_site_disorder_group
Cl1 Cl 0.3906(3) 0.6267(2) 0.82784(4) 0.0921(5) Uani 1 1 d . . . . .
S1 S 0.0846(2) 0.7068(2) 0.60946(4) 0.0772(5) Uani 1 1 d . . . . .
O1 O 0.3736(8) 0.3114(5) 0.53531(13) 0.0967(12) Uani 1 1 d . . . . .
O2 O 0.6005(6) 0.5847(5) 0.52127(11) 0.0862(11) Uani 1 1 d . . . . .
H2 H 0.5335 0.4519 0.5165 0.129 Uiso 1 1 d R U . . .
C1 C 0.1823(7) 0.6769(6) 0.67022(14) 0.0511(11) Uani 1 1 d . . . . .
C2 C 0.0396(7) 0.7395(7) 0.70691(16) 0.0593(12) Uani 1 1 d . . . . .
H2A H -0.1016 0.7929 0.6988 0.071 Uiso 1 1 calc R U . . .
C3 C 0.1007(8) 0.7251(7) 0.75520(16) 0.0684(14) Uani 1 1 d . . . . .
H3 H 0.0026 0.7683 0.7795 0.082 Uiso 1 1 calc R U . . .
C4 C 0.3086(8) 0.6458(6) 0.76689(15) 0.0570(12) Uani 1 1 d . . . . .
C5 C 0.4532(7) 0.5829(6) 0.73148(16) 0.0608(13) Uani 1 1 d . . . . .
H5 H 0.5938 0.5294 0.7399 0.073 Uiso 1 1 calc R U . . .
C6 C 0.3906(7) 0.5988(6) 0.68296(15) 0.0621(13) Uani 1 1 d . . . . .
H6 H 0.4900 0.5563 0.6588 0.075 Uiso 1 1 calc R U . . .
C7 C 0.0489(11) 0.2929(9) 0.5870(2) 0.107(2) Uani 1 1 d . . . . .
H7A H -0.0946 0.3206 0.5708 0.161 Uiso 1 1 calc R U . . .
H7B H 0.0364 0.3239 0.6208 0.161 Uiso 1 1 calc R U . . .
H7C H 0.0809 0.1662 0.5839 0.161 Uiso 1 1 calc R U . . .
C8 C 0.2415(9) 0.3982(9) 0.56437(17) 0.0718(15) Uani 1 1 d . . . . .
C9 C 0.2799(8) 0.5821(8) 0.57347(15) 0.0609(13) Uani 1 1 d . . . . .
C10 C 0.4671(9) 0.6699(8) 0.55076(16) 0.0629(14) Uani 1 1 d . . . . .
C11 C 0.5252(9) 0.8637(7) 0.55787(18) 0.0800(17) Uani 1 1 d . . . . .
H11A H 0.6802 0.8862 0.5464 0.120 Uiso 1 1 calc R U . . .
H11B H 0.5154 0.8931 0.5919 0.120 Uiso 1 1 calc R U . . .
H11C H 0.4174 0.9370 0.5399 0.120 Uiso 1 1 calc R U . . .

loop_
_atom_site_aniso_label
_atom_site_aniso_U_11
_atom_site_aniso_U_22
_atom_site_aniso_U_33
_atom_site_aniso_U_23
_atom_site_aniso_U_13
_atom_site_aniso_U_12
Cl1 0.1209(11) 0.0992(12) 0.0563(7) 0.0051(8) -0.0125(8) -0.0077(10)
S1 0.0735(8) 0.1012(11) 0.0570(7) -0.0010(7) -0.0044(7) 0.0379(9)
O1 0.127(3) 0.073(3) 0.091(3) -0.018(2) 0.020(2) 0.008(3)
O2 0.097(2) 0.090(3) 0.071(2) -0.011(2) 0.023(2) 0.007(3)
C1 0.049(2) 0.052(3) 0.052(2) 0.001(2) 0.004(2) 0.009(2)
C2 0.045(2) 0.062(3) 0.070(3) -0.003(3) 0.005(2) 0.010(2)
C3 0.069(3) 0.076(4) 0.060(3) -0.015(3) 0.013(3) -0.001(4)
C4 0.067(3) 0.051(3) 0.053(2) 0.005(2) -0.003(2) -0.006(3)
C5 0.053(3) 0.063(3) 0.067(3) 0.009(3) -0.007(2) 0.013(3)
C6 0.057(3) 0.075(3) 0.054(2) 0.001(3) 0.007(2) 0.020(3)
C7 0.126(5) 0.100(5) 0.095(4) 0.014(4) 0.007(4) -0.014(5)
C8 0.089(4) 0.074(4) 0.053(3) 0.001(3) 0.001(3) 0.010(4)
C9 0.071(3) 0.070(4) 0.042(2) -0.001(3) 0.005(2) 0.013(3)
C10 0.072(3) 0.072(4) 0.045(2) 0.001(3) -0.007(2) 0.004(3)
C11 0.091(4) 0.077(4) 0.072(3) 0.003(3) -0.018(3) 0.002(3)

loop_
_atom_type_symbol
_atom_type_description
_atom_type_scat_dispersion_real
_atom_type_scat_dispersion_imag
_atom_type_scat_source
C C 0.0033 0.0016 'International Tables Vol C Tables 4.2.6.8 and 6.1.1.4'
H H 0.0000 0.0000 'International Tables Vol C Tables 4.2.6.8 and 6.1.1.4'
Cl Cl 0.1484 0.1585 'International Tables Vol C Tables 4.2.6.8 and 6.1.1.4'
O O 0.0106 0.0060 'International Tables Vol C Tables 4.2.6.8 and 6.1.1.4'
S S 0.1246 0.1234 'International Tables Vol C Tables 4.2.6.8 and 6.1.1.4'

loop_
_geom_angle_atom_site_label_1
_geom_angle_atom_site_label_2
_geom_angle_atom_site_label_3
_geom_angle
_geom_angle_site_symmetry_1
_geom_angle_site_symmetry_3
C9 S1 C1 105.1(2) . .
C10 O2 H2 108.5 . .
C2 C1 S1 117.2(3) . .
C6 C1 S1 124.6(3) . .
C6 C1 C2 118.3(4) . .
C1 C2 H2A 119.1 . .
C3 C2 C1 121.7(4) . .
C3 C2 H2A 119.1 . .
C2 C3 H3 120.6 . .
C4 C3 C2 118.8(4) . .
C4 C3 H3 120.6 . .
C3 C4 Cl1 119.7(4) . .
C5 C4 Cl1 119.5(4) . .
C5 C4 C3 120.8(4) . .
C4 C5 H5 120.0 . .
C4 C5 C6 119.9(4) . .
C6 C5 H5 120.0 . .
C1 C6 C5 120.4(4) . .
C1 C6 H6 119.8 . .
C5 C6 H6 119.8 . .
H7A C7 H7B 109.5 . .
H7A C7 H7C 109.5 . .
H7B C7 H7C 109.5 . .
C8 C7 H7A 109.5 . .
C8 C7 H7B 109.5 . .
C8 C7 H7C 109.5 . .
O1 C8 C7 116.0(6) . .
O1 C8 C9 120.5(5) . .
C9 C8 C7 123.5(5) . .
C8 C9 S1 120.6(4) . .
C8 C9 C10 119.5(5) . .
C10 C9 S1 119.7(4) . .
O2 C10 C9 120.7(5) . .
O2 C10 C11 115.1(5) . .
C9 C10 C11 124.2(5) . .
C10 C11 H11A 109.5 . .
C10 C11 H11B 109.5 . .
C10 C11 H11C 109.5 . .
H11A C11 H11B 109.5 . .
H11A C11 H11C 109.5 . .
H11B C11 H11C 109.5 . .

loop_
_geom_bond_atom_site_label_1
_geom_bond_atom_site_label_2
_geom_bond_distance
_geom_bond_site_symmetry_2
Cl1 C4 1.745(4) .
S1 C1 1.774(4) .
S1 C9 1.758(5) .
O1 C8 1.276(6) .
O2 H2 1.0651 .
O2 C10 1.282(5) .
C1 C2 1.380(5) .
C1 C6 1.376(5) .
C2 H2A 0.9300 .
C2 C3 1.376(6) .
C3 H3 0.9300 .
C3 C4 1.370(6) .
C4 C5 1.362(6) .
C5 H5 0.9300 .
C5 C6 1.385(5) .
C6 H6 0.9300 .
C7 H7A 0.9600 .
C7 H7B 0.9600 .
C7 H7C 0.9600 .
C7 C8 1.490(7) .
C8 C9 1.403(7) .
C9 C10 1.404(6) .
C10 C11 1.487(6) .
C11 H11A 0.9600 .
C11 H11B 0.9600 .
C11 H11C 0.9600 .

loop_
_geom_hbond_atom_site_label_D
_geom_hbond_atom_site_label_H
_geom_hbond_atom_site_label_A
_geom_hbond_distance_DH
_geom_hbond_distance_HA
_geom_hbond_distance_DA
_geom_hbond_angle_DHA
_geom_hbond_site_symmetry_A
O2 H2 O1 1.07 1.48 2.440(5) 146.1 .

loop_
_geom_torsion_atom_site_label_1
_geom_torsion_atom_site_label_2
_geom_torsion_atom_site_label_3
_geom_torsion_atom_site_label_4
_geom_torsion
_geom_torsion_site_symmetry_1
_geom_torsion_site_symmetry_2
_geom_torsion_site_symmetry_3
_geom_torsion_site_symmetry_4
Cl1 C4 C5 C6 -179.5(4) . . . .
S1 C1 C2 C3 -179.1(4) . . . .
S1 C1 C6 C5 179.3(4) . . . .
S1 C9 C10 O2 -174.4(3) . . . .
S1 C9 C10 C11 4.8(6) . . . .
O1 C8 C9 S1 174.7(4) . . . .
O1 C8 C9 C10 -0.8(7) . . . .
C1 S1 C9 C8 87.5(4) . . . .
C1 S1 C9 C10 -97.1(4) . . . .
C1 C2 C3 C4 -0.2(7) . . . .
C2 C1 C6 C5 0.4(7) . . . .
C2 C3 C4 Cl1 179.7(4) . . . .
C2 C3 C4 C5 0.3(7) . . . .
C3 C4 C5 C6 0.0(7) . . . .
C4 C5 C6 C1 -0.4(7) . . . .
C6 C1 C2 C3 -0.1(7) . . . .
C7 C8 C9 S1 -5.0(7) . . . .
C7 C8 C9 C10 179.5(4) . . . .
C8 C9 C10 O2 1.1(7) . . . .
C8 C9 C10 C11 -179.7(4) . . . .
C9 S1 C1 C2 -170.8(4) . . . .
C9 S1 C1 C6 10.3(5) . . . .
